data_4313327
loop_
_publ_author_name
'Yilma Gultneh'
'Teshome B. Yisgedu'
'Yohannes T. Tesema'
'Ray J. Butcher'

_publ_section_title
;
 Dioxo-Bridged Dinuclear Manganese(III) and -(IV) Complexes of Pyridyl
 Donor Tripod Ligands: Combined Effects of Steric Substitution and Chelate
 Ring Size Variations on Structural, Spectroscopic, and Electrochemical
 Properties
;
_journal_name_full 'Inorganic Chemistry'
_journal_page_first 1857
_journal_page_last 1867
_journal_paper_doi 10.1021/ic020131w
_journal_volume 42
_journal_year 2003
_chemical_formula_sum 'C23 H29 Cl2 Mn N5 O9'
_chemical_formula_weight 645.35
_chemical_name_systematic
;
  ?
;
_space_group_IT_number 9
_symmetry_cell_setting monoclinic
_symmetry_space_group_name_Hall 'C -2yc'
_symmetry_space_group_name_H-M 'C 1 c 1'
_atom_sites_solution_hydrogens geom
_atom_sites_solution_primary direct
_atom_sites_solution_secondary difmap
_audit_creation_method SHELXL-97
_cell_angle_alpha 90.00
_cell_angle_beta 127.582(7)
_cell_angle_gamma 90.00
_cell_formula_units_Z 4
_cell_length_a 21.053(2)
_cell_length_b 10.9427(9)
_cell_length_c 15.5772(16)
_cell_measurement_reflns_used 54
_cell_measurement_temperature 293(2)
_cell_measurement_theta_max 12.42
_cell_measurement_theta_min 2.22
_cell_volume 2843.9(5)
_computing_cell_refinement 'Bruker XSCANS'
_computing_data_collection 'Bruker XSCANS'
_computing_data_reduction 'Bruker SHELXTL'
_computing_molecular_graphics 'Bruker SHELXTL'
_computing_publication_material 'Bruker SHELXTL'
_computing_structure_refinement 'SHELXL-97 (Sheldrick, 1997)'
_computing_structure_solution 'SHELXS-97 (Sheldrick, 1990)'
_diffrn_ambient_temperature 293(2)
_diffrn_measured_fraction_theta_full 0.979
_diffrn_measured_fraction_theta_max 0.979
_diffrn_measurement_device_type 'Bruker P4'
_diffrn_measurement_method '\w scans'
_diffrn_radiation_monochromator graphite
_diffrn_radiation_source 'fine-focus sealed tube'
_diffrn_radiation_type MoK\a
_diffrn_radiation_wavelength 0.71073
_diffrn_reflns_av_R_equivalents 0.0000
_diffrn_reflns_av_sigmaI/netI 0.0428
_diffrn_reflns_limit_h_max 24
_diffrn_reflns_limit_h_min 0
_diffrn_reflns_limit_k_max 0
_diffrn_reflns_limit_k_min -14
_diffrn_reflns_limit_l_max 16
_diffrn_reflns_limit_l_min -20
_diffrn_reflns_number 3288
_diffrn_reflns_theta_full 27.50
_diffrn_reflns_theta_max 27.50
_diffrn_reflns_theta_min 2.23
_diffrn_standards_interval_count 97
_diffrn_standards_number 3
_exptl_absorpt_coefficient_mu 0.710
_exptl_absorpt_correction_T_max 0.8889
_exptl_absorpt_correction_T_min 0.6243
_exptl_absorpt_correction_type SHELXA
_exptl_crystal_colour Colorless
_exptl_crystal_density_diffrn 1.507
_exptl_crystal_density_method 'not measured'
_exptl_crystal_description plate
_exptl_crystal_F_000 1332
_exptl_crystal_size_max 0.20
_exptl_crystal_size_mid 0.64
_exptl_crystal_size_min 0.60
_refine_diff_density_max 0.258
_refine_diff_density_min -0.209
_refine_diff_density_rms 0.048
_refine_ls_abs_structure_details 'Flack H D (1983), Acta Cryst. A39, 876-881'
_refine_ls_abs_structure_Flack 0.92(5)
_refine_ls_extinction_coef 0.0016(5)
_refine_ls_extinction_expression Fc^*^=kFc[1+0.001xFc^2^\l^3^/sin(2\q)]^-1/4^
_refine_ls_extinction_method SHELXL
_refine_ls_goodness_of_fit_ref 1.027
_refine_ls_hydrogen_treatment mixed
_refine_ls_matrix_type full
_refine_ls_number_parameters 429
_refine_ls_number_reflns 3288
_refine_ls_number_restraints 31
_refine_ls_restrained_S_all 1.037
_refine_ls_R_factor_all 0.0575
_refine_ls_R_factor_gt 0.0393
_refine_ls_shift/su_max 0.010
_refine_ls_shift/su_mean 0.001
_refine_ls_structure_factor_coef Fsqd
_refine_ls_weighting_details 'calc w=1/[\s^2^(Fo^2^)+(0.0581P)^2^+0.2539P] where P=(Fo^2^+2Fc^2^)/3'
_refine_ls_weighting_scheme calc
_refine_ls_wR_factor_gt 0.0956
_refine_ls_wR_factor_ref 0.1085
_reflns_number_gt 2538
_reflns_number_total 3288
_reflns_threshold_expression >2sigma(I)
_cod_data_source_file ic020131w_3.cif
_cod_data_source_block ty-136a
_cod_depositor_comments
;
The following automatic conversions were performed:

'_symmetry_cell_setting' value 'Monoclinic' changed to 'monoclinic'
according to the built-in table from CIF Core dictionary named
'cif_core.dic' version 2.4.1 from 2010-06-29.

Automatic conversion script
Id: cif_fix_values 1646 2011-03-28 12:23:43Z adriana 
;
_cod_database_code 4313327

loop_
_symmetry_equiv_pos_as_xyz
'x, y, z'
'x, -y, z+1/2'
'x+1/2, y+1/2, z'
'x+1/2, -y+1/2, z+1/2'

loop_
_atom_site_label
_atom_site_type_symbol
_atom_site_fract_x
_atom_site_fract_y
_atom_site_fract_z
_atom_site_U_iso_or_equiv
_atom_site_adp_type
_atom_site_occupancy
_atom_site_symmetry_multiplicity
_atom_site_calc_flag
_atom_site_refinement_flags
_atom_site_disorder_assembly
_atom_site_disorder_group
Mn Mn 0.95645(6) 0.46649(6) 0.16242(6) 0.0444(2) Uani 1 1 d . . .
Cl1 Cl 1.10356(10) 0.11434(13) 0.49397(13) 0.0721(4) Uani 1 1 d D . .
Cl2 Cl 1.27453(8) 0.52103(12) 0.46064(11) 0.0632(4) Uani 1 1 d D . .
O1W O 1.0627(3) 0.4238(6) 0.3329(4) 0.0653(13) Uani 1 1 d . . .
H1W1 H 1.066(4) 0.353(7) 0.379(6) 0.08(2) Uiso 1 1 d . . .
H1W2 H 1.090(3) 0.422(6) 0.338(5) 0.026(18) Uiso 1 1 d . . .
O11 O 1.0598(4) 0.0854(5) 0.5311(5) 0.129(3) Uani 1 1 d D A .
O12 O 1.1392(6) 0.0091(6) 0.4909(10) 0.111(4) Uani 0.59 1 d PD A 1
O13 O 1.1660(6) 0.1942(10) 0.5695(9) 0.156(6) Uani 0.59 1 d PD A 1
O14 O 1.0574(5) 0.1704(12) 0.3951(7) 0.153(6) Uani 0.59 1 d PD A 1
O12A O 1.1822(4) 0.0807(18) 0.5687(10) 0.25(2) Uani 0.41 1 d PD A 2
O13A O 1.0980(10) 0.2397(6) 0.4755(13) 0.107(5) Uani 0.41 1 d PD A 2
O14A O 1.0701(9) 0.0540(13) 0.3962(9) 0.154(9) Uani 0.41 1 d PD A 2
O21 O 1.2365(4) 0.4171(5) 0.4597(6) 0.165(4) Uani 1 1 d D . .
O22 O 1.2856(5) 0.5121(7) 0.3816(5) 0.156(3) Uani 1 1 d D . .
O23 O 1.2266(3) 0.6222(5) 0.4381(5) 0.118(2) Uani 1 1 d D . .
O24 O 1.3485(3) 0.5345(5) 0.5614(4) 0.123(2) Uani 1 1 d D . .
N N 1.0002(3) 0.6353(4) 0.1239(4) 0.0498(10) Uani 1 1 d . . .
N1A N 0.9111(3) 0.6008(4) 0.2226(4) 0.0537(10) Uani 1 1 d . . .
N1B N 0.8368(3) 0.4658(4) -0.0082(4) 0.0505(10) Uani 1 1 d . . .
N1C N 1.0326(2) 0.3887(4) 0.1164(3) 0.0491(9) Uani 1 1 d . . .
N1S N 0.9074(3) 0.3118(5) 0.2052(4) 0.0612(11) Uani 1 1 d . . .
C1A C 0.8404(3) 0.5776(6) 0.2024(5) 0.0613(14) Uani 1 1 d . . .
H1AA H 0.8131 0.5062 0.1660 0.10(3) Uiso 1 1 calc R . .
C2A C 0.8073(4) 0.6564(8) 0.2341(6) 0.0789(19) Uani 1 1 d . . .
H2AA H 0.7587 0.6377 0.2200 0.14(4) Uiso 1 1 calc R . .
C3A C 0.8465(4) 0.7629(8) 0.2866(6) 0.0797(19) Uani 1 1 d . . .
H3AA H 0.8251 0.8170 0.3089 0.11(3) Uiso 1 1 calc R . .
C4A C 0.9180(4) 0.7875(6) 0.3054(5) 0.0709(17) Uani 1 1 d . . .
H4AA H 0.9449 0.8598 0.3398 0.073(19) Uiso 1 1 calc R . .
C5A C 0.9502(3) 0.7061(5) 0.2738(4) 0.0562(12) Uani 1 1 d . . .
C6A C 1.0257(4) 0.7337(5) 0.2877(5) 0.0619(14) Uani 1 1 d . . .
H6AA H 1.0631 0.6667 0.3264 0.069(18) Uiso 1 1 calc R . .
H6AB H 1.0500 0.8067 0.3316 0.046(13) Uiso 1 1 calc R . .
C7A C 1.0123(3) 0.7527(5) 0.1816(5) 0.0609(14) Uani 1 1 d . . .
H7AA H 0.9656 0.8042 0.1350 0.076(19) Uiso 1 1 calc R . .
H7AB H 1.0582 0.7952 0.1955 0.072(18) Uiso 1 1 calc R . .
C1B C 0.7874(3) 0.3681(5) -0.0428(4) 0.0547(12) Uani 1 1 d . . .
H1BA H 0.8075 0.2971 -0.0016 0.042(12) Uiso 1 1 calc R . .
C2B C 0.7094(4) 0.3678(6) -0.1355(5) 0.0659(15) Uani 1 1 d . . .
H2BA H 0.6772 0.2990 -0.1552 0.09(2) Uiso 1 1 calc R . .
C3B C 0.6803(3) 0.4704(6) -0.1975(5) 0.0697(16) Uani 1 1 d . . .
H3BA H 0.6277 0.4729 -0.2605 0.09(2) Uiso 1 1 calc R . .
C4B C 0.7293(3) 0.5699(6) -0.1666(5) 0.0654(15) Uani 1 1 d . . .
H4BA H 0.7103 0.6402 -0.2089 0.11(3) Uiso 1 1 calc R . .
C5B C 0.8076(3) 0.5650(5) -0.0714(4) 0.0537(12) Uani 1 1 d . . .
C6B C 0.8584(3) 0.6772(5) -0.0367(5) 0.0693(17) Uani 1 1 d . . .
H6BA H 0.8600 0.7169 0.0203 0.11(3) Uiso 1 1 calc R . .
H6BB H 0.8329 0.7331 -0.0975 0.09(2) Uiso 1 1 calc R . .
C7B C 0.9457(3) 0.6548(5) 0.0049(4) 0.0599(14) Uani 1 1 d . . .
H7BA H 0.9471 0.5836 -0.0310 0.071(18) Uiso 1 1 calc R . .
H7BB H 0.9639 0.7246 -0.0130 0.054(14) Uiso 1 1 calc R . .
C1C C 0.9814(4) 0.1804(5) 0.0871(5) 0.0664(15) Uani 1 1 d . . .
H1CA H 0.9267 0.2054 0.0344 0.10(3) Uiso 1 1 calc R . .
H1CB H 0.9932 0.1748 0.1570 0.059(16) Uiso 1 1 calc R . .
H1CC H 0.9893 0.1020 0.0672 0.050(14) Uiso 1 1 calc R . .
C2C C 1.0355(3) 0.2716(5) 0.0910(4) 0.0545(12) Uani 1 1 d . . .
C3C C 1.0867(4) 0.2394(6) 0.0660(5) 0.0650(15) Uani 1 1 d . . .
H3CA H 1.0888 0.1588 0.0488 0.072(19) Uiso 1 1 calc R . .
C4C C 1.1337(3) 0.3261(7) 0.0669(5) 0.0710(17) Uani 1 1 d . . .
H4CA H 1.1679 0.3049 0.0504 0.13(3) Uiso 1 1 calc R . .
C5C C 1.1302(3) 0.4441(7) 0.0920(4) 0.0647(15) Uani 1 1 d . . .
H5CA H 1.1606 0.5049 0.0909 0.23(7) Uiso 1 1 calc R . .
C6C C 1.0803(3) 0.4709(5) 0.1190(4) 0.0505(11) Uani 1 1 d . . .
C7C C 1.0805(3) 0.5983(5) 0.1561(5) 0.0563(13) Uani 1 1 d . . .
H7CA H 1.1195 0.6025 0.2344 0.039(12) Uiso 1 1 calc R . .
H7CB H 1.0968 0.6556 0.1253 0.049(14) Uiso 1 1 calc R . .
C1S C 0.8849(4) 0.2320(5) 0.2254(5) 0.0604(14) Uani 1 1 d . . .
C2S C 0.8542(6) 0.1280(7) 0.2492(8) 0.093(2) Uani 1 1 d . . .
H2SA H 0.8919 0.1067 0.3244 0.15(4) Uiso 1 1 calc R . .
H2SB H 0.8468 0.0595 0.2054 0.08(2) Uiso 1 1 calc R . .
H2SC H 0.8039 0.1494 0.2334 0.19(6) Uiso 1 1 calc R . .

loop_
_atom_site_aniso_label
_atom_site_aniso_U_11
_atom_site_aniso_U_22
_atom_site_aniso_U_33
_atom_site_aniso_U_23
_atom_site_aniso_U_13
_atom_site_aniso_U_12
Mn 0.0385(3) 0.0443(4) 0.0470(3) 0.0042(3) 0.0242(3) -0.0007(3)
Cl1 0.0923(11) 0.0562(8) 0.0934(11) 0.0222(8) 0.0697(10) 0.0192(8)
Cl2 0.0471(7) 0.0581(8) 0.0731(9) 0.0061(7) 0.0308(7) -0.0008(6)
O1W 0.046(3) 0.081(3) 0.056(3) 0.017(2) 0.025(2) 0.004(2)
O11 0.190(7) 0.094(4) 0.209(7) 0.049(4) 0.176(7) 0.042(4)
O12 0.122(9) 0.084(6) 0.173(12) 0.064(8) 0.114(9) 0.046(6)
O13 0.144(13) 0.133(11) 0.155(14) -0.043(10) 0.072(11) -0.018(10)
O14 0.085(7) 0.205(14) 0.126(10) 0.111(10) 0.042(7) 0.028(9)
O12A 0.069(11) 0.55(7) 0.140(19) 0.20(3) 0.063(13) 0.14(2)
O13A 0.170(17) 0.062(7) 0.103(10) 0.035(7) 0.091(12) 0.006(9)
O14A 0.26(3) 0.096(12) 0.23(3) -0.044(14) 0.21(3) -0.030(15)
O21 0.117(5) 0.093(4) 0.237(9) 0.017(5) 0.083(6) -0.037(4)
O22 0.175(8) 0.191(8) 0.143(6) -0.011(6) 0.118(6) 0.023(6)
O23 0.101(4) 0.102(4) 0.150(6) 0.017(4) 0.076(4) 0.037(3)
O24 0.065(3) 0.144(6) 0.097(4) 0.024(4) 0.017(3) -0.009(3)
N 0.045(2) 0.046(2) 0.054(2) 0.0026(18) 0.0279(19) -0.0027(17)
N1A 0.046(2) 0.054(3) 0.062(3) 0.001(2) 0.033(2) 0.0026(19)
N1B 0.042(2) 0.056(3) 0.049(2) 0.0032(19) 0.026(2) -0.0008(19)
N1C 0.040(2) 0.056(2) 0.047(2) 0.0017(18) 0.0235(18) 0.0041(18)
N1S 0.057(3) 0.062(3) 0.062(3) 0.009(2) 0.035(2) -0.005(2)
C1A 0.050(3) 0.067(3) 0.073(4) 0.005(3) 0.040(3) 0.006(3)
C2A 0.066(4) 0.099(5) 0.086(5) 0.024(4) 0.054(4) 0.026(4)
C3A 0.075(5) 0.096(5) 0.076(4) 0.000(4) 0.050(4) 0.021(4)
C4A 0.068(4) 0.068(4) 0.060(3) -0.003(3) 0.031(3) 0.014(3)
C5A 0.049(3) 0.059(3) 0.052(3) 0.007(2) 0.026(2) 0.008(2)
C6A 0.057(3) 0.049(3) 0.063(3) -0.011(2) 0.028(3) -0.004(3)
C7A 0.053(3) 0.051(3) 0.078(4) 0.000(3) 0.039(3) -0.008(2)
C1B 0.043(3) 0.058(3) 0.054(3) -0.002(2) 0.025(2) -0.008(2)
C2B 0.050(3) 0.078(4) 0.064(3) -0.007(3) 0.031(3) -0.010(3)
C3B 0.041(3) 0.082(4) 0.063(3) 0.003(3) 0.021(3) 0.000(3)
C4B 0.048(3) 0.070(4) 0.058(3) 0.008(3) 0.022(3) 0.008(3)
C5B 0.045(3) 0.056(3) 0.055(3) 0.005(2) 0.028(2) 0.005(2)
C6B 0.050(3) 0.059(3) 0.066(4) 0.020(3) 0.019(3) 0.003(3)
C7B 0.057(3) 0.057(3) 0.059(3) 0.014(2) 0.032(3) -0.004(3)
C1C 0.072(4) 0.050(3) 0.081(4) 0.001(3) 0.049(4) 0.008(3)
C2C 0.043(3) 0.060(3) 0.050(3) 0.002(2) 0.023(2) 0.006(2)
C3C 0.061(3) 0.073(4) 0.057(3) 0.000(3) 0.034(3) 0.012(3)
C4C 0.051(4) 0.107(5) 0.053(3) 0.006(3) 0.030(3) 0.018(3)
C5C 0.051(3) 0.093(5) 0.053(3) 0.004(3) 0.033(3) 0.004(3)
C6C 0.038(2) 0.068(3) 0.044(2) 0.006(2) 0.024(2) 0.003(2)
C7C 0.044(3) 0.061(3) 0.062(3) 0.002(3) 0.031(3) -0.007(2)
C1S 0.065(3) 0.057(3) 0.059(3) -0.002(3) 0.038(3) -0.009(3)
C2S 0.138(7) 0.065(4) 0.112(6) -0.017(4) 0.094(6) -0.038(4)

loop_
_atom_type_symbol
_atom_type_description
_atom_type_scat_dispersion_real
_atom_type_scat_dispersion_imag
_atom_type_scat_source
C C 0.0033 0.0016 'International Tables Vol C Tables 4.2.6.8 and 6.1.1.4'
H H 0.0000 0.0000 'International Tables Vol C Tables 4.2.6.8 and 6.1.1.4'
N N 0.0061 0.0033 'International Tables Vol C Tables 4.2.6.8 and 6.1.1.4'
O O 0.0106 0.0060 'International Tables Vol C Tables 4.2.6.8 and 6.1.1.4'
Cl Cl 0.1484 0.1585 'International Tables Vol C Tables 4.2.6.8 and 6.1.1.4'
Mn Mn 0.3368 0.7283 'International Tables Vol C Tables 4.2.6.8 and 6.1.1.4'

loop_
_geom_angle_atom_site_label_1
_geom_angle_atom_site_label_2
_geom_angle_atom_site_label_3
_geom_angle
_geom_angle_site_symmetry_1
_geom_angle_site_symmetry_3
_geom_angle_publ_flag
O1W Mn N1A 90.7(2) . . ?
O1W Mn N1C 84.9(2) . . ?
N1A Mn N1C 159.09(17) . . ?
O1W Mn N1S 78.6(2) . . ?
N1A Mn N1S 88.88(19) . . ?
N1C Mn N1S 110.14(18) . . ?
O1W Mn N1B 166.06(19) . . ?
N1A Mn N1B 92.27(17) . . ?
N1C Mn N1B 96.92(15) . . ?
N1S Mn N1B 87.86(17) . . ?
O1W Mn N 101.94(19) . . ?
N1A Mn N 85.59(17) . . ?
N1C Mn N 75.40(17) . . ?
N1S Mn N 174.45(19) . . ?
N1B Mn N 91.86(15) . . ?
O14 Cl1 O12A 137.5(5) . . ?
O14 Cl1 O11 112.0(4) . . ?
O12A Cl1 O11 110.5(4) . . ?
O14 Cl1 O12 111.1(4) . . ?
O12A Cl1 O12 53.8(8) . . ?
O11 Cl1 O12 109.5(3) . . ?
O14 Cl1 O13A 54.0(6) . . ?
O12A Cl1 O13A 110.2(4) . . ?
O11 Cl1 O13A 108.4(4) . . ?
O12 Cl1 O13A 142.0(5) . . ?
O14 Cl1 O14A 56.2(6) . . ?
O12A Cl1 O14A 110.1(4) . . ?
O11 Cl1 O14A 108.9(4) . . ?
O12 Cl1 O14A 59.6(7) . . ?
O13A Cl1 O14A 108.6(4) . . ?
O14 Cl1 O13 108.8(4) . . ?
O12A Cl1 O13 55.2(8) . . ?
O11 Cl1 O13 108.1(4) . . ?
O12 Cl1 O13 107.1(4) . . ?
O13A Cl1 O13 58.7(6) . . ?
O14A Cl1 O13 142.9(6) . . ?
O21 Cl2 O24 110.0(3) . . ?
O21 Cl2 O22 109.9(4) . . ?
O24 Cl2 O22 109.3(3) . . ?
O21 Cl2 O23 109.0(3) . . ?
O24 Cl2 O23 110.0(3) . . ?
O22 Cl2 O23 108.7(3) . . ?
C7B N C7C 108.2(4) . . ?
C7B N C7A 110.1(4) . . ?
C7C N C7A 106.7(4) . . ?
C7B N Mn 108.2(3) . . ?
C7C N Mn 104.2(3) . . ?
C7A N Mn 118.7(3) . . ?
C1A N1A C5A 119.1(5) . . ?
C1A N1A Mn 118.1(4) . . ?
C5A N1A Mn 122.7(4) . . ?
C5B N1B C1B 116.9(4) . . ?
C5B N1B Mn 122.5(3) . . ?
C1B N1B Mn 120.0(3) . . ?
C6C N1C C2C 118.9(4) . . ?
C6C N1C Mn 113.5(3) . . ?
C2C N1C Mn 127.6(4) . . ?
C1S N1S Mn 177.0(5) . . ?
N1A C1A C2A 121.9(6) . . ?
C3A C2A C1A 119.7(6) . . ?
C2A C3A C4A 118.4(6) . . ?
C3A C4A C5A 120.7(6) . . ?
N1A C5A C4A 120.2(5) . . ?
N1A C5A C6A 117.8(5) . . ?
C4A C5A C6A 121.9(5) . . ?
C5A C6A C7A 113.3(5) . . ?
N C7A C6A 112.8(4) . . ?
N1B C1B C2B 123.8(5) . . ?
C3B C2B C1B 118.4(6) . . ?
C2B C3B C4B 119.4(5) . . ?
C3B C4B C5B 119.5(6) . . ?
N1B C5B C4B 121.9(5) . . ?
N1B C5B C6B 119.6(4) . . ?
C4B C5B C6B 118.3(5) . . ?
C5B C6B C7B 115.1(5) . . ?
N C7B C6B 111.2(5) . . ?
N1C C2C C3C 120.0(5) . . ?
N1C C2C C1C 118.6(5) . . ?
C3C C2C C1C 121.4(5) . . ?
C4C C3C C2C 119.9(6) . . ?
C5C C4C C3C 119.8(6) . . ?
C4C C5C C6C 118.2(6) . . ?
N1C C6C C5C 123.2(5) . . ?
N1C C6C C7C 117.6(4) . . ?
C5C C6C C7C 119.2(5) . . ?
N C7C C6C 112.5(4) . . ?
N1S C1S C2S 178.7(8) . . ?

loop_
_geom_bond_atom_site_label_1
_geom_bond_atom_site_label_2
_geom_bond_distance
_geom_bond_site_symmetry_2
_geom_bond_publ_flag
Mn O1W 2.243(5) . ?
Mn N1A 2.246(5) . ?
Mn N1C 2.283(5) . ?
Mn N1S 2.284(5) . ?
Mn N1B 2.290(4) . ?
Mn N 2.301(4) . ?
Cl1 O14 1.366(5) . ?
Cl1 O12A 1.372(6) . ?
Cl1 O11 1.390(4) . ?
Cl1 O12 1.391(5) . ?
Cl1 O13A 1.392(6) . ?
Cl1 O14A 1.393(6) . ?
Cl1 O13 1.411(6) . ?
Cl2 O21 1.386(4) . ?
Cl2 O24 1.388(4) . ?
Cl2 O22 1.391(5) . ?
Cl2 O23 1.391(4) . ?
N C7B 1.485(7) . ?
N C7C 1.495(7) . ?
N C7A 1.498(7) . ?
N1A C1A 1.344(7) . ?
N1A C5A 1.356(7) . ?
N1B C5B 1.337(7) . ?
N1B C1B 1.352(6) . ?
N1C C6C 1.330(7) . ?
N1C C2C 1.353(7) . ?
N1S C1S 1.125(7) . ?
C1A C2A 1.375(9) . ?
C2A C3A 1.372(11) . ?
C3A C4A 1.373(10) . ?
C4A C5A 1.380(8) . ?
C5A C6A 1.498(8) . ?
C6A C7A 1.511(9) . ?
C1B C2B 1.375(8) . ?
C2B C3B 1.359(9) . ?
C3B C4B 1.369(9) . ?
C4B C5B 1.393(7) . ?
C5B C6B 1.495(8) . ?
C6B C7B 1.550(8) . ?
C1C C2C 1.488(8) . ?
C2C C3C 1.398(8) . ?
C3C C4C 1.364(9) . ?
C4C C5C 1.364(10) . ?
C5C C6C 1.381(8) . ?
C6C C7C 1.509(8) . ?
C1S C2S 1.464(9) . ?

loop_
_geom_hbond_atom_site_label_D
_geom_hbond_atom_site_label_H
_geom_hbond_atom_site_label_A
_geom_hbond_distance_DH
_geom_hbond_distance_HA
_geom_hbond_distance_DA
_geom_hbond_angle_DHA
_geom_hbond_site_symmetry_A
O1W H1W1 O13A 1.03(8) 1.73(8) 2.745(10) 165(6) .
O1W H1W1 O14 1.03(8) 2.03(8) 2.962(12) 148(6) .
O1W H1W2 O21 0.54(5) 2.44(6) 2.912(8) 148(8) .

loop_
_geom_torsion_atom_site_label_1
_geom_torsion_atom_site_label_2
_geom_torsion_atom_site_label_3
_geom_torsion_atom_site_label_4
_geom_torsion
_geom_torsion_site_symmetry_1
_geom_torsion_site_symmetry_2
_geom_torsion_site_symmetry_3
_geom_torsion_site_symmetry_4
_geom_torsion_publ_flag
O1W Mn N C7B 164.9(4) . . . . ?
N1A Mn N C7B -105.2(4) . . . . ?
N1C Mn N C7B 83.6(4) . . . . ?
N1S Mn N C7B -100.1(18) . . . . ?
N1B Mn N C7B -13.1(4) . . . . ?
O1W Mn N C7C 49.9(4) . . . . ?
N1A Mn N C7C 139.7(3) . . . . ?
N1C Mn N C7C -31.5(3) . . . . ?
N1S Mn N C7C 144.8(17) . . . . ?
N1B Mn N C7C -128.2(3) . . . . ?
O1W Mn N C7A -68.6(4) . . . . ?
N1A Mn N C7A 21.2(4) . . . . ?
N1C Mn N C7A -150.0(4) . . . . ?
N1S Mn N C7A 26(2) . . . . ?
N1B Mn N C7A 113.3(4) . . . . ?
O1W Mn N1A C1A -116.5(4) . . . . ?
N1C Mn N1A C1A 166.1(4) . . . . ?
N1S Mn N1A C1A -37.9(4) . . . . ?
N1B Mn N1A C1A 49.9(4) . . . . ?
N Mn N1A C1A 141.6(4) . . . . ?
O1W Mn N1A C5A 66.4(4) . . . . ?
N1C Mn N1A C5A -11.0(7) . . . . ?
N1S Mn N1A C5A 145.0(4) . . . . ?
N1B Mn N1A C5A -127.2(4) . . . . ?
N Mn N1A C5A -35.5(4) . . . . ?
O1W Mn N1B C5B 166.5(8) . . . . ?
N1A Mn N1B C5B 64.2(4) . . . . ?
N1C Mn N1B C5B -97.0(4) . . . . ?
N1S Mn N1B C5B 153.0(4) . . . . ?
N Mn N1B C5B -21.5(4) . . . . ?
O1W Mn N1B C1B -4.2(12) . . . . ?
N1A Mn N1B C1B -106.5(4) . . . . ?
N1C Mn N1B C1B 92.4(4) . . . . ?
N1S Mn N1B C1B -17.7(4) . . . . ?
N Mn N1B C1B 167.9(4) . . . . ?
O1W Mn N1C C6C -87.0(3) . . . . ?
N1A Mn N1C C6C -8.5(6) . . . . ?
N1S Mn N1C C6C -162.8(3) . . . . ?
N1B Mn N1C C6C 107.0(3) . . . . ?
N Mn N1C C6C 16.8(3) . . . . ?
O1W Mn N1C C2C 91.0(4) . . . . ?
N1A Mn N1C C2C 169.5(4) . . . . ?
N1S Mn N1C C2C 15.1(4) . . . . ?
N1B Mn N1C C2C -75.1(4) . . . . ?
N Mn N1C C2C -165.2(4) . . . . ?
O1W Mn N1S C1S -79(9) . . . . ?
N1A Mn N1S C1S -170(9) . . . . ?
N1C Mn N1S C1S 1(10) . . . . ?
N1B Mn N1S C1S 98(9) . . . . ?
N Mn N1S C1S -175(9) . . . . ?
C5A N1A C1A C2A -1.3(9) . . . . ?
Mn N1A C1A C2A -178.5(5) . . . . ?
N1A C1A C2A C3A 0.9(10) . . . . ?
C1A C2A C3A C4A 0.3(10) . . . . ?
C2A C3A C4A C5A -1.1(10) . . . . ?
C1A N1A C5A C4A 0.5(8) . . . . ?
Mn N1A C5A C4A 177.5(4) . . . . ?
C1A N1A C5A C6A -175.5(5) . . . . ?
Mn N1A C5A C6A 1.5(7) . . . . ?
C3A C4A C5A N1A 0.7(9) . . . . ?
C3A C4A C5A C6A 176.5(6) . . . . ?
N1A C5A C6A C7A 64.3(7) . . . . ?
C4A C5A C6A C7A -111.6(6) . . . . ?
C7B N C7A C6A 148.5(5) . . . . ?
C7C N C7A C6A -94.2(5) . . . . ?
Mn N C7A C6A 23.0(6) . . . . ?
C5A C6A C7A N -77.1(6) . . . . ?
C5B N1B C1B C2B -2.8(8) . . . . ?
Mn N1B C1B C2B 168.3(5) . . . . ?
N1B C1B C2B C3B 1.6(9) . . . . ?
C1B C2B C3B C4B 0.3(10) . . . . ?
C2B C3B C4B C5B -0.8(10) . . . . ?
C1B N1B C5B C4B 2.3(8) . . . . ?
Mn N1B C5B C4B -168.7(4) . . . . ?
C1B N1B C5B C6B 178.6(5) . . . . ?
Mn N1B C5B C6B 7.7(7) . . . . ?
C3B C4B C5B N1B -0.5(9) . . . . ?
C3B C4B C5B C6B -176.9(6) . . . . ?
N1B C5B C6B C7B 46.6(8) . . . . ?
C4B C5B C6B C7B -136.9(6) . . . . ?
C7C N C7B C6B 172.7(5) . . . . ?
C7A N C7B C6B -71.0(6) . . . . ?
Mn N C7B C6B 60.3(5) . . . . ?
C5B C6B C7B N -91.2(6) . . . . ?
C6C N1C C2C C3C -1.3(7) . . . . ?
Mn N1C C2C C3C -179.1(4) . . . . ?
C6C N1C C2C C1C -179.4(5) . . . . ?
Mn N1C C2C C1C 2.8(7) . . . . ?
N1C C2C C3C C4C -0.2(8) . . . . ?
C1C C2C C3C C4C 177.8(5) . . . . ?
C2C C3C C4C C5C -0.1(9) . . . . ?
C3C C4C C5C C6C 1.9(8) . . . . ?
C2C N1C C6C C5C 3.2(7) . . . . ?
Mn N1C C6C C5C -178.7(4) . . . . ?
C2C N1C C6C C7C -175.2(5) . . . . ?
Mn N1C C6C C7C 2.9(5) . . . . ?
C4C C5C C6C N1C -3.5(8) . . . . ?
C4C C5C C6C C7C 174.9(5) . . . . ?
C7B N C7C C6C -71.1(5) . . . . ?
C7A N C7C C6C 170.4(4) . . . . ?
Mn N C7C C6C 44.0(5) . . . . ?
N1C C6C C7C N -33.6(6) . . . . ?
C5C C6C C7C N 147.8(5) . . . . ?
Mn N1S C1S C2S -86(35) . . . . ?
